data_7122717
loop_
_publ_author_name
'Elwrfalli, Fathi'
'Esvan, Yannick J.'
'Robertson, Craig M.'
'Aissa, Christophe'

_publ_section_title
;
 Regioselective Cycloaddition of Potassium Alkynyltrifluoroborates with
 3-Azetidinones and 3-Oxetanone by Nickel-Catalysed C--C Bond Activation
;
_journal_name_full 'Chemical Communications'
_journal_paper_doi 10.1039/C8CC09241A
_journal_year 2018
_chemical_formula_moiety 'C13 H18 B F3 K N O3'
_chemical_formula_sum 'C13 H18 B F3 K N O3'
_chemical_formula_weight 343.19
_chemical_melting_point 429.0(10)
_chemical_name_systematic
'tert-butyl 5-butyl-3-oxo-4-(trifluoro-l4-boraneyl)-3,6-dihydropyridine-1(2H)-carboxylate, potassium salt'
_space_group_crystal_system monoclinic
_space_group_IT_number 14
_space_group_name_Hall '-P 2ybc'
_space_group_name_H-M_alt 'P 1 21/c 1'
_symmetry_space_group_name_Hall '-P 2ybc'
_symmetry_space_group_name_H-M 'P 1 21/c 1'
_atom_sites_solution_hydrogens mixed
_atom_sites_solution_primary dual
_audit_creation_date 2018-10-05
_audit_creation_method
;
Olex2 1.2
(compiled 2018.05.29 svn.r3508 for OlexSys, GUI svn.r5506)
;
_audit_update_record
;
2018-11-20 deposited with the CCDC.
2018-12-10 downloaded from the CCDC.
;
_cell_angle_alpha 90
_cell_angle_beta 103.096(7)
_cell_angle_gamma 90
_cell_formula_units_Z 4
_cell_length_a 13.296(3)
_cell_length_b 5.8346(10)
_cell_length_c 21.585(4)
_cell_measurement_reflns_used 4980
_cell_measurement_temperature 150
_cell_measurement_theta_max 26.27
_cell_measurement_theta_min 2.76
_cell_volume 1630.9(6)
_computing_cell_refinement 'SAINT V8.30C (?, 2016)'
_computing_data_reduction 'SAINT V8.30C (?, 2016)'
_computing_molecular_graphics 'Olex2 (Dolomanov et al., 2009)'
_computing_publication_material 'Olex2 (Dolomanov et al., 2009)'
_computing_structure_refinement 'ShelXL (Sheldrick, 2015)'
_computing_structure_solution 'ShelXT (Sheldrick, 2015)'
_diffrn_ambient_temperature 150
_diffrn_measured_fraction_theta_full 0.993
_diffrn_measured_fraction_theta_max 0.977
_diffrn_measurement_device_type 'Bruker APEX-II CCD'
_diffrn_measurement_method '\f and \w scans'
_diffrn_radiation_monochromator graphite
_diffrn_radiation_type MoK\a
_diffrn_radiation_wavelength 0.71073
_diffrn_reflns_av_R_equivalents 0.0983
_diffrn_reflns_av_unetI/netI 0.0634
_diffrn_reflns_Laue_measured_fraction_full 0.993
_diffrn_reflns_Laue_measured_fraction_max 0.977
_diffrn_reflns_limit_h_max 16
_diffrn_reflns_limit_h_min -16
_diffrn_reflns_limit_k_max 7
_diffrn_reflns_limit_k_min -7
_diffrn_reflns_limit_l_max 27
_diffrn_reflns_limit_l_min -26
_diffrn_reflns_number 18485
_diffrn_reflns_point_group_measured_fraction_full 0.993
_diffrn_reflns_point_group_measured_fraction_max 0.977
_diffrn_reflns_theta_full 25.242
_diffrn_reflns_theta_max 26.612
_diffrn_reflns_theta_min 2.759
_diffrn_standards_number 0
_exptl_absorpt_coefficient_mu 0.365
_exptl_absorpt_correction_T_max 0.7454
_exptl_absorpt_correction_T_min 0.5790
_exptl_absorpt_correction_type multi-scan
_exptl_absorpt_process_details
'SADABS-2012/1 (Bruker,2012) was used for absorption correction. wR2(int) was 0.1337 before and 0.0783 after correction. The Ratio of minimum to maximum transmission is 0.7768. The \l/2 correction factor is 0.0015.'
_exptl_crystal_colour colourless
_exptl_crystal_colour_primary colourless
_exptl_crystal_density_diffrn 1.398
_exptl_crystal_description needle
_exptl_crystal_F_000 712
_exptl_crystal_size_max 0.25
_exptl_crystal_size_mid 0.2
_exptl_crystal_size_min 0.05
_refine_diff_density_max 0.477
_refine_diff_density_min -0.562
_refine_diff_density_rms 0.102
_refine_ls_extinction_method none
_refine_ls_goodness_of_fit_ref 1.054
_refine_ls_hydrogen_treatment mixed
_refine_ls_matrix_type full
_refine_ls_number_parameters 211
_refine_ls_number_reflns 3340
_refine_ls_number_restraints 0
_refine_ls_restrained_S_all 1.054
_refine_ls_R_factor_all 0.0808
_refine_ls_R_factor_gt 0.0460
_refine_ls_shift/su_max 0.001
_refine_ls_shift/su_mean 0.000
_refine_ls_structure_factor_coef Fsqd
_refine_ls_weighting_details 'w=1/[\s^2^(Fo^2^)+(0.0854P)^2^+0.3190P] where P=(Fo^2^+2Fc^2^)/3'
_refine_ls_weighting_scheme calc
_refine_ls_wR_factor_gt 0.1234
_refine_ls_wR_factor_ref 0.1513
_reflns_Friedel_coverage 0.000
_reflns_number_gt 2397
_reflns_number_total 3340
_reflns_threshold_expression 'I > 2\s(I)'
_cod_data_source_file c8cc09241a2.cif
_cod_data_source_block final
_cod_depositor_comments
;
The following automatic conversions were performed:

'_chemical_melting_point' value '428-430' was changed to '429.0(10)'
- the average value was taken and precision was estimated.

Automatic conversion script
Id: cif_fix_values 4973 2017-02-22 13:04:09Z antanas 
;
_cod_original_cell_volume 1630.9(5)
_cod_database_code 7122717
_shelx_shelxl_version_number 2014/7
_shelx_space_group_comment
;
The symmetry employed for this shelxl refinement is uniquely defined
by the following loop, which should always be used as a source of
symmetry information in preference to the above space-group names.
They are only intended as comments.
;
_olex2_refinement_description
;
1. Fixed Uiso
 At 1.2 times of:
  All C(H,H) groups
 At 1.5 times of:
  All C(H,H,H) groups
2.a Secondary CH2 refined with riding coordinates:
 C1(H1A,H1B), C5(H5A,H5B)
2.b Idealised Me refined as rotating group:
 C13(H13A,H13B,H13C), C14(H14A,H14B,H14C), C12(H12A,H12B,H12C), C9(H9A,H9B,H9C)
;
_olex2_submission_special_instructions 'No special instructions were received'

loop_
_space_group_symop_operation_xyz
'x, y, z'
'-x, y+1/2, -z+1/2'
'-x, -y, -z'
'x, -y-1/2, z-1/2'

loop_
_atom_site_label
_atom_site_type_symbol
_atom_site_fract_x
_atom_site_fract_y
_atom_site_fract_z
_atom_site_U_iso_or_equiv
_atom_site_adp_type
_atom_site_occupancy
_atom_site_site_symmetry_order
_atom_site_calc_flag
_atom_site_refinement_flags_posn
K1 K 0.47152(4) 0.21071(10) 0.67807(3) 0.0208(2) Uani 1 1 d .
F3 F 0.37601(13) 0.0952(3) 0.26606(8) 0.0293(4) Uani 1 1 d .
F1 F 0.36719(12) 0.4837(3) 0.27012(8) 0.0288(4) Uani 1 1 d .
F2 F 0.50037(12) 0.2972(3) 0.33199(10) 0.0368(5) Uani 1 1 d .
O3 O 0.18447(13) 0.5399(3) 0.53119(9) 0.0219(4) Uani 1 1 d .
O2 O 0.30869(15) 0.3032(3) 0.58657(9) 0.0252(5) Uani 1 1 d .
O1 O 0.43644(15) -0.0435(3) 0.41184(10) 0.0279(5) Uani 1 1 d .
N1 N 0.26258(18) 0.2917(4) 0.47932(12) 0.0258(6) Uani 1 1 d .
C4 C 0.24070(19) 0.3649(4) 0.36466(13) 0.0159(5) Uani 1 1 d .
C3 C 0.33175(19) 0.2641(4) 0.36428(13) 0.0163(6) Uani 1 1 d .
C7 C 0.17624(19) 0.4950(4) 0.31056(13) 0.0178(6) Uani 1 1 d .
C2 C 0.37304(19) 0.1038(5) 0.41645(13) 0.0191(6) Uani 1 1 d .
C10 C 0.25585(19) 0.3726(5) 0.53677(13) 0.0179(6) Uani 1 1 d .
C11 C 0.1580(2) 0.6444(5) 0.58812(13) 0.0190(6) Uani 1 1 d .
C1 C 0.3316(2) 0.1007(5) 0.47624(14) 0.0260(7) Uani 1 1 d .
H1A H 0.2941 -0.0449 0.4780 0.031 Uiso 1 1 calc R
H1B H 0.3903 0.1060 0.5138 0.031 Uiso 1 1 calc R
C5 C 0.1894(2) 0.3472(5) 0.42042(14) 0.0258(7) Uani 1 1 d .
H5A H 0.1554 0.4948 0.4255 0.031 Uiso 1 1 calc R
H5B H 0.1353 0.2274 0.4113 0.031 Uiso 1 1 calc R
C8 C 0.1166(2) 0.3872(6) 0.26271(15) 0.0292(7) Uani 1 1 d .
C13 C 0.2511(2) 0.7532(5) 0.63098(16) 0.0300(7) Uani 1 1 d .
H13A H 0.2978 0.6332 0.6524 0.045 Uiso 1 1 calc GR
H13B H 0.2289 0.8485 0.6628 0.045 Uiso 1 1 calc GR
H13C H 0.2871 0.8488 0.6055 0.045 Uiso 1 1 calc GR
C14 C 0.0801(2) 0.8243(5) 0.55763(15) 0.0272(7) Uani 1 1 d .
H14A H 0.1129 0.9321 0.5335 0.041 Uiso 1 1 calc GR
H14B H 0.0555 0.9075 0.5908 0.041 Uiso 1 1 calc GR
H14C H 0.0216 0.7497 0.5289 0.041 Uiso 1 1 calc GR
C12 C 0.1086(2) 0.4638(5) 0.62180(16) 0.0314(7) Uani 1 1 d .
H12A H 0.0513 0.3917 0.5914 0.047 Uiso 1 1 calc GR
H12B H 0.0824 0.5354 0.6561 0.047 Uiso 1 1 calc GR
H12C H 0.1600 0.3473 0.6397 0.047 Uiso 1 1 calc GR
C9 C 0.1804(3) 0.7505(5) 0.31475(18) 0.0364(8) Uani 1 1 d .
H9A H 0.1645 0.7997 0.3549 0.055 Uiso 1 1 calc GR
H9B H 0.1298 0.8163 0.2790 0.055 Uiso 1 1 calc GR
H9C H 0.2498 0.8032 0.3131 0.055 Uiso 1 1 calc GR
B1 B 0.3932(2) 0.2856(5) 0.30737(16) 0.0196(7) Uani 1 1 d .
H8A H 0.071(2) 0.480(5) 0.2285(15) 0.024(8) Uiso 1 1 d .
H8B H 0.121(3) 0.217(6) 0.2642(18) 0.041(10) Uiso 1 1 d .

loop_
_atom_site_aniso_label
_atom_site_aniso_U_11
_atom_site_aniso_U_22
_atom_site_aniso_U_33
_atom_site_aniso_U_23
_atom_site_aniso_U_13
_atom_site_aniso_U_12
K1 0.0230(3) 0.0236(3) 0.0179(3) 0.0001(3) 0.0092(2) 0.0057(2)
F3 0.0465(10) 0.0229(9) 0.0253(10) -0.0032(8) 0.0223(8) 0.0004(7)
F1 0.0341(9) 0.0231(9) 0.0356(11) 0.0107(8) 0.0208(8) 0.0046(7)
F2 0.0178(8) 0.0459(11) 0.0502(13) 0.0095(10) 0.0146(8) 0.0026(7)
O3 0.0271(10) 0.0262(10) 0.0140(10) 0.0034(8) 0.0082(8) 0.0122(8)
O2 0.0303(11) 0.0300(11) 0.0155(11) 0.0037(9) 0.0058(9) 0.0122(8)
O1 0.0316(11) 0.0323(11) 0.0224(11) 0.0011(9) 0.0112(9) 0.0173(9)
N1 0.0264(12) 0.0393(15) 0.0119(12) 0.0008(11) 0.0049(10) 0.0180(10)
C4 0.0194(12) 0.0157(12) 0.0126(13) -0.0039(11) 0.0036(10) -0.0005(10)
C3 0.0174(13) 0.0164(13) 0.0158(14) -0.0006(11) 0.0052(11) 0.0014(10)
C7 0.0166(12) 0.0197(13) 0.0182(15) 0.0021(12) 0.0061(11) 0.0016(10)
C2 0.0188(13) 0.0256(14) 0.0131(14) -0.0011(12) 0.0040(10) 0.0035(11)
C10 0.0202(13) 0.0196(13) 0.0162(15) 0.0016(12) 0.0090(11) 0.0054(11)
C11 0.0240(13) 0.0197(13) 0.0154(14) -0.0044(12) 0.0091(11) 0.0056(11)
C1 0.0331(15) 0.0328(17) 0.0158(15) 0.0083(13) 0.0131(12) 0.0182(13)
C5 0.0225(14) 0.0401(17) 0.0169(15) 0.0040(14) 0.0085(12) 0.0124(12)
C8 0.0346(16) 0.0278(17) 0.0217(17) 0.0049(14) -0.0008(13) 0.0015(13)
C13 0.0300(16) 0.0281(16) 0.0305(18) -0.0074(14) 0.0040(13) 0.0041(12)
C14 0.0303(15) 0.0249(15) 0.0273(18) 0.0021(13) 0.0083(13) 0.0108(12)
C12 0.0395(17) 0.0261(16) 0.0358(19) 0.0011(14) 0.0237(15) 0.0029(13)
C9 0.0414(19) 0.0194(15) 0.045(2) -0.0014(15) 0.0032(16) 0.0048(13)
B1 0.0202(15) 0.0188(15) 0.0220(17) 0.0013(14) 0.0092(13) 0.0030(12)

loop_
_atom_type_symbol
_atom_type_description
_atom_type_scat_dispersion_real
_atom_type_scat_dispersion_imag
_atom_type_scat_source
C C 0.0033 0.0016 'International Tables Vol C Tables 4.2.6.8 and 6.1.1.4'
H H 0.0000 0.0000 'International Tables Vol C Tables 4.2.6.8 and 6.1.1.4'
B B 0.0013 0.0007 'International Tables Vol C Tables 4.2.6.8 and 6.1.1.4'
F F 0.0171 0.0103 'International Tables Vol C Tables 4.2.6.8 and 6.1.1.4'
K K 0.2009 0.2494 'International Tables Vol C Tables 4.2.6.8 and 6.1.1.4'
N N 0.0061 0.0033 'International Tables Vol C Tables 4.2.6.8 and 6.1.1.4'
O O 0.0106 0.0060 'International Tables Vol C Tables 4.2.6.8 and 6.1.1.4'

loop_
_geom_angle_atom_site_label_1
_geom_angle_atom_site_label_2
_geom_angle_atom_site_label_3
_geom_angle
_geom_angle_site_symmetry_1
_geom_angle_site_symmetry_3
F3 K1 F3 111.81(4) 4_566 3_656
F3 K1 F1 47.30(5) 4_566 4_566
F3 K1 F1 83.95(5) 4_566 3_666
F3 K1 F1 79.55(5) 3_656 3_666
F3 K1 F1 82.30(5) 3_656 4_566
F3 K1 F2 74.52(5) 4_566 3_666
F3 K1 F2 125.15(5) 3_656 3_666
F3 K1 F2 45.81(5) 3_656 3_656
F3 K1 F2 122.69(5) 4_566 3_656
F3 K1 F2 43.04(5) 4_566 4_566
F3 K1 F2 68.94(5) 3_656 4_566
F3 K1 B1 127.27(7) 4_566 3_656
F3 K1 B1 88.58(7) 3_656 4_566
F3 K1 B1 23.89(7) 3_656 3_656
F3 K1 B1 84.17(6) 4_566 3_666
F3 K1 B1 26.13(7) 4_566 4_566
F3 K1 B1 101.31(7) 3_656 3_666
F1 K1 F1 114.50(4) 3_666 4_566
F1 K1 F2 46.07(5) 3_666 3_666
F1 K1 F2 75.53(5) 4_566 3_656
F1 K1 F2 42.23(5) 4_566 4_566
F1 K1 F2 72.61(5) 3_666 4_566
F1 K1 F2 121.77(5) 4_566 3_666
F1 K1 F2 123.88(5) 3_666 3_656
F1 K1 B1 91.05(7) 3_666 4_566
F1 K1 B1 126.58(7) 4_566 3_666
F1 K1 B1 99.43(7) 3_666 3_656
F1 K1 B1 85.90(6) 4_566 3_656
F1 K1 B1 23.58(6) 3_666 3_666
F1 K1 B1 26.12(6) 4_566 4_566
F2 K1 F2 161.58(7) 3_666 3_656
F2 K1 F2 95.90(6) 3_666 4_566
F2 K1 F2 94.12(5) 3_656 4_566
F2 K1 B1 97.55(7) 3_666 4_566
F2 K1 B1 24.48(6) 3_656 3_656
F2 K1 B1 23.92(6) 3_666 3_666
F2 K1 B1 141.55(6) 3_656 3_666
F2 K1 B1 98.08(7) 3_656 4_566
F2 K1 B1 87.47(7) 4_566 3_656
F2 K1 B1 88.89(7) 4_566 3_666
F2 K1 B1 140.92(7) 3_666 3_656
O2 K1 F3 148.88(6) . 3_656
O2 K1 F3 90.21(6) . 4_566
O2 K1 F1 126.16(6) . 3_666
O2 K1 F1 98.88(6) . 4_566
O2 K1 F2 130.87(5) . 4_566
O2 K1 F2 104.04(6) . 3_656
O2 K1 F2 80.77(6) . 3_666
O2 K1 O1 87.96(6) . 3_656
O2 K1 B1 106.18(7) . 4_566
O2 K1 B1 102.62(7) . 3_666
O2 K1 B1 125.01(8) . 3_656
O1 K1 F3 176.71(6) 3_656 4_566
O1 K1 F3 70.93(6) 3_656 3_656
O1 K1 F1 135.75(6) 3_656 4_566
O1 K1 F1 94.92(6) 3_656 3_666
O1 K1 F2 139.47(5) 3_656 4_566
O1 K1 F2 60.47(6) 3_656 3_656
O1 K1 F2 102.47(6) 3_656 3_666
O1 K1 B1 93.55(7) 3_656 3_666
O1 K1 B1 157.14(8) 3_656 4_566
O1 K1 B1 55.94(7) 3_656 3_656
B1 K1 F2 25.14(6) 4_566 4_566
B1 K1 B1 100.52(8) 4_566 3_666
B1 K1 B1 117.96(9) 3_656 3_666
B1 K1 B1 101.32(8) 4_566 3_656
K1 F3 K1 99.15(5) 4_565 3_656
B1 F3 K1 103.58(16) . 3_656
B1 F3 K1 94.48(15) . 4_565
K1 F1 K1 94.60(5) 3_666 4_565
B1 F1 K1 88.65(14) . 4_565
B1 F1 K1 103.11(16) . 3_666
K1 F2 K1 85.72(5) 3_666 4_565
K1 F2 K1 84.26(5) 3_656 4_565
K1 F2 K1 161.58(7) 3_666 3_656
B1 F2 K1 74.84(16) . 4_565
B1 F2 K1 98.98(15) . 3_666
B1 F2 K1 93.26(15) . 3_656
C10 O3 C11 121.2(2) . .
C10 O2 K1 160.98(18) . .
C2 O1 K1 138.16(18) . 3_656
C10 N1 C1 118.9(2) . .
C10 N1 C5 123.8(2) . .
C5 N1 C1 115.8(2) . .
C3 C4 C7 125.1(2) . .
C3 C4 C5 122.8(2) . .
C7 C4 C5 112.0(2) . .
C4 C3 C2 116.9(2) . .
C4 C3 B1 125.2(2) . .
C2 C3 B1 117.6(2) . .
C4 C7 C9 117.0(3) . .
C8 C7 C4 120.7(3) . .
C8 C7 C9 122.3(3) . .
O1 C2 C3 121.9(2) . .
O1 C2 C1 116.8(2) . .
C3 C2 C1 121.0(2) . .
O3 C10 N1 111.3(2) . .
O2 C10 O3 125.2(2) . .
O2 C10 N1 123.5(2) . .
O3 C11 C13 111.4(2) . .
O3 C11 C14 101.1(2) . .
O3 C11 C12 108.8(2) . .
C13 C11 C14 111.1(2) . .
C13 C11 C12 112.6(3) . .
C12 C11 C14 111.3(2) . .
N1 C1 C2 112.6(2) . .
N1 C1 H1A 109.1 . .
N1 C1 H1B 109.1 . .
C2 C1 H1A 109.1 . .
C2 C1 H1B 109.1 . .
H1A C1 H1B 107.8 . .
N1 C5 C4 112.2(2) . .
N1 C5 H5A 109.2 . .
N1 C5 H5B 109.2 . .
C4 C5 H5A 109.2 . .
C4 C5 H5B 109.2 . .
H5A C5 H5B 107.9 . .
C7 C8 H8A 118.6(17) . .
C7 C8 H8B 116(2) . .
H8A C8 H8B 126(3) . .
C11 C13 H13A 109.5 . .
C11 C13 H13B 109.5 . .
C11 C13 H13C 109.5 . .
H13A C13 H13B 109.5 . .
H13A C13 H13C 109.5 . .
H13B C13 H13C 109.5 . .
C11 C14 H14A 109.5 . .
C11 C14 H14B 109.5 . .
C11 C14 H14C 109.5 . .
H14A C14 H14B 109.5 . .
H14A C14 H14C 109.5 . .
H14B C14 H14C 109.5 . .
C11 C12 H12A 109.5 . .
C11 C12 H12B 109.5 . .
C11 C12 H12C 109.5 . .
H12A C12 H12B 109.5 . .
H12A C12 H12C 109.5 . .
H12B C12 H12C 109.5 . .
C7 C9 H9A 109.5 . .
C7 C9 H9B 109.5 . .
C7 C9 H9C 109.5 . .
H9A C9 H9B 109.5 . .
H9A C9 H9C 109.5 . .
H9B C9 H9C 109.5 . .
K1 B1 K1 79.36(7) 4_565 3_656
K1 B1 K1 117.96(9) 3_656 3_666
K1 B1 K1 78.80(7) 4_565 3_666
F3 B1 K1 59.39(13) . 4_565
F3 B1 K1 137.81(18) . 3_666
F3 B1 K1 52.53(12) . 3_656
F3 B1 C3 112.3(2) . .
F1 B1 K1 144.40(18) . 3_656
F1 B1 K1 53.31(13) . 3_666
F1 B1 K1 65.24(13) . 4_565
F1 B1 F3 107.6(2) . .
F1 B1 C3 113.2(2) . .
F2 B1 K1 57.10(13) . 3_666
F2 B1 K1 80.02(15) . 4_565
F2 B1 K1 62.26(13) . 3_656
F2 B1 F3 106.4(2) . .
F2 B1 F1 105.9(2) . .
F2 B1 C3 111.0(2) . .
C3 B1 K1 168.4(2) . 4_565
C3 B1 K1 109.88(17) . 3_666
C3 B1 K1 102.20(16) . 3_656

loop_
_geom_bond_atom_site_label_1
_geom_bond_atom_site_label_2
_geom_bond_distance
_geom_bond_site_symmetry_2
K1 F3 2.7560(17) 4_566
K1 F3 2.7644(18) 3_656
K1 F1 2.8996(18) 4_566
K1 F1 2.8183(19) 3_666
K1 F2 3.001(2) 3_656
K1 F2 3.257(2) 4_566
K1 F2 2.910(2) 3_666
K1 O2 2.635(2) .
K1 O1 2.700(2) 3_656
K1 B1 3.192(3) 4_566
K1 B1 3.423(3) 3_666
K1 B1 3.386(3) 3_656
F3 K1 2.7559(17) 4_565
F3 K1 2.7644(18) 3_656
F3 B1 1.410(4) .
F1 K1 2.8182(18) 3_666
F1 K1 2.8996(17) 4_565
F1 B1 1.406(4) .
F2 K1 3.001(2) 3_656
F2 K1 3.257(2) 4_565
F2 K1 2.910(2) 3_666
F2 B1 1.405(3) .
O3 C10 1.348(3) .
O3 C11 1.484(3) .
O2 C10 1.213(3) .
O1 K1 2.700(2) 3_656
O1 C2 1.224(3) .
N1 C10 1.348(3) .
N1 C1 1.455(3) .
N1 C5 1.452(4) .
C4 C3 1.347(3) .
C4 C7 1.490(4) .
C4 C5 1.516(4) .
C3 C2 1.471(4) .
C3 B1 1.627(4) .
C7 C8 1.311(4) .
C7 C9 1.494(4) .
C2 C1 1.514(4) .
C11 C13 1.507(4) .
C11 C14 1.516(4) .
C11 C12 1.512(4) .
C1 H1A 0.9900 .
C1 H1B 0.9900 .
C5 H5A 0.9900 .
C5 H5B 0.9900 .
C8 H8A 1.00(3) .
C8 H8B 0.99(4) .
C13 H13A 0.9800 .
C13 H13B 0.9800 .
C13 H13C 0.9800 .
C14 H14A 0.9800 .
C14 H14B 0.9800 .
C14 H14C 0.9800 .
C12 H12A 0.9800 .
C12 H12B 0.9800 .
C12 H12C 0.9800 .
C9 H9A 0.9800 .
C9 H9B 0.9800 .
C9 H9C 0.9800 .
B1 K1 3.192(3) 4_565
B1 K1 3.423(3) 3_666
B1 K1 3.386(3) 3_656
